data_7209978
loop_
_publ_author_name
'W\;ec\/lawik, Magdalena'
'G\;agor, Anna'
'Piecha, Anna'
'Jakubas, Ryszard'
'Medycki, Wojciech'

_publ_section_title
;
 Synthesis, crystal structure and phase transitions of a series of
 imidazolium iodides
;
_journal_issue 28
_journal_name_full CrystEngComm
_journal_page_first 5633
_journal_paper_doi 10.1039/c3ce40559a
_journal_volume 15
_journal_year 2013
_chemical_formula_sum 'C3 H5 I N2'
_chemical_formula_weight 195.99
_chemical_name_systematic
;
?
;
_space_group_IT_number 14
_symmetry_cell_setting monoclinic
_symmetry_space_group_name_Hall '-P 2yn'
_symmetry_space_group_name_H-M 'P 1 21/n 1'
_atom_sites_solution_hydrogens geom
_atom_sites_solution_primary direct
_atom_sites_solution_secondary difmap
_audit_creation_method SHELXL-97
_cell_angle_alpha 90.00
_cell_angle_beta 106.647(6)
_cell_angle_gamma 90.00
_cell_formula_units_Z 8
_cell_length_a 7.8732(5)
_cell_length_b 15.4592(7)
_cell_length_c 9.6771(6)
_cell_measurement_reflns_used 11100
_cell_measurement_temperature 110(2)
_cell_measurement_theta_max 25.68
_cell_measurement_theta_min 3.0
_cell_volume 1128.47(12)
_computing_structure_refinement 'SHELXL-97 (Sheldrick, 1997)'
_computing_structure_solution 'SHELXS-97 (Sheldrick, 1990)'
_diffrn_ambient_temperature 110(2)
_diffrn_measured_fraction_theta_full 0.993
_diffrn_measured_fraction_theta_max 0.993
_diffrn_radiation_monochromator graphite
_diffrn_radiation_source 'fine-focus sealed tube'
_diffrn_radiation_type MoK\a
_diffrn_radiation_wavelength 0.71073
_diffrn_reflns_av_R_equivalents 0.0923
_diffrn_reflns_av_sigmaI/netI 0.0478
_diffrn_reflns_limit_h_max 9
_diffrn_reflns_limit_h_min -9
_diffrn_reflns_limit_k_max 18
_diffrn_reflns_limit_k_min -18
_diffrn_reflns_limit_l_max 11
_diffrn_reflns_limit_l_min -11
_diffrn_reflns_number 11100
_diffrn_reflns_theta_full 25.68
_diffrn_reflns_theta_max 25.68
_diffrn_reflns_theta_min 3.00
_exptl_absorpt_coefficient_mu 5.534
_exptl_absorpt_correction_T_max 1.00000
_exptl_absorpt_correction_T_min 0.77653
_exptl_absorpt_correction_type multi-scan
_exptl_absorpt_process_details
;
CrysAlisPro, Oxford Diffraction Ltd.,
Version 1.171.34.44 (release 25-10-2010 CrysAlis171 .NET)
(compiled Oct 25 2010,18:11:34)
Empirical absorption correction using spherical harmonics,
implemented in SCALE3 ABSPACK scaling algorithm.
;
_exptl_crystal_density_diffrn 2.307
_exptl_crystal_density_method 'not measured'
_exptl_crystal_F_000 720
_exptl_crystal_size_max 0.25
_exptl_crystal_size_mid 0.20
_exptl_crystal_size_min 0.20
_refine_diff_density_max 4.839
_refine_diff_density_min -1.538
_refine_diff_density_rms 0.474
_refine_ls_extinction_method none
_refine_ls_goodness_of_fit_ref 1.276
_refine_ls_matrix_type full
_refine_ls_number_parameters 109
_refine_ls_number_reflns 2123
_refine_ls_number_restraints 0
_refine_ls_restrained_S_all 1.276
_refine_ls_R_factor_all 0.0683
_refine_ls_R_factor_gt 0.0624
_refine_ls_shift/su_max 0.000
_refine_ls_shift/su_mean 0.000
_refine_ls_structure_factor_coef Fsqd
_refine_ls_weighting_details 'calc w=1/[\s^2^(Fo^2^)+(0.0700P)^2^+4.0000P] where P=(Fo^2^+2Fc^2^)/3'
_refine_ls_weighting_scheme calc
_refine_ls_wR_factor_gt 0.1320
_refine_ls_wR_factor_ref 0.1342
_reflns_number_gt 1878
_reflns_number_total 2123
_reflns_threshold_expression >2sigma(I)
_cod_data_source_file c3ce40559a.txt
_cod_data_source_block 5
_cod_original_cell_volume 1128.47(11)
_cod_original_sg_symbol_H-M P2(1)/n
_cod_database_code 7209978

loop_
_symmetry_equiv_pos_as_xyz
'x, y, z'
'-x+1/2, y+1/2, -z+1/2'
'-x, -y, -z'
'x-1/2, -y-1/2, z-1/2'

loop_
_atom_site_label
_atom_site_type_symbol
_atom_site_fract_x
_atom_site_fract_y
_atom_site_fract_z
_atom_site_U_iso_or_equiv
_atom_site_adp_type
_atom_site_occupancy
_atom_site_symmetry_multiplicity
_atom_site_calc_flag
_atom_site_refinement_flags
I1 I 0.23838(7) 0.01081(4) 0.21078(6) 0.0175(2) Uani 1 1 d .
I2 I 0.47291(8) 0.23997(4) 0.98632(5) 0.0188(2) Uani 1 1 d .
N1 N 0.2816(11) 0.0376(6) 0.8369(9) 0.0263(18) Uani 1 1 d .
H1 H 0.3086 0.0709 0.9112 0.032 Uiso 1 1 calc R
N3 N 0.2273(11) -0.0757(6) 0.7094(10) 0.032(2) Uani 1 1 d .
H3 H 0.2133 -0.1292 0.6843 0.038 Uiso 1 1 calc R
C2 C 0.2454(12) 0.0651(8) 0.7002(11) 0.031(2) Uani 1 1 d .
H2 H 0.2459 0.1220 0.6695 0.038 Uiso 1 1 calc R
C4 C 0.2703(13) -0.0469(7) 0.8419(11) 0.027(2) Uani 1 1 d .
H4 H 0.2894 -0.0803 0.9248 0.033 Uiso 1 1 calc R
C5 C 0.2079(16) -0.0060(8) 0.6158(13) 0.041(3) Uani 1 1 d .
H5 H 0.1758 -0.0078 0.5156 0.049 Uiso 1 1 calc R
N6 N 0.0003(9) 0.1831(6) -0.0012(8) 0.0242(19) Uani 1 1 d .
H6 H 0.0119 0.1294 0.0230 0.029 Uiso 1 1 calc R
N8 N -0.0522(11) 0.2978(5) -0.1285(9) 0.0286(19) Uani 1 1 d .
H8 H -0.0812 0.3315 -0.2022 0.034 Uiso 1 1 calc R
C7 C -0.0467(13) 0.2125(6) -0.1338(10) 0.026(2) Uani 1 1 d .
H7 H -0.0718 0.1791 -0.2171 0.031 Uiso 1 1 calc R
C9 C 0.0277(16) 0.2511(8) 0.0924(11) 0.040(3) Uani 1 1 d .
H9 H 0.0622 0.2478 0.1926 0.048 Uiso 1 1 calc R
C10 C -0.0046(12) 0.3244(8) 0.0123(11) 0.032(3) Uani 1 1 d .
H10 H 0.0037 0.3810 0.0460 0.039 Uiso 1 1 calc R

loop_
_atom_site_aniso_label
_atom_site_aniso_U_11
_atom_site_aniso_U_22
_atom_site_aniso_U_33
_atom_site_aniso_U_23
_atom_site_aniso_U_13
_atom_site_aniso_U_12
I1 0.0204(3) 0.0145(3) 0.0164(3) 0.00040(19) 0.0035(2) -0.00062(19)
I2 0.0245(3) 0.0142(3) 0.0182(3) 0.00084(19) 0.0071(2) 0.0000(2)
N1 0.027(4) 0.024(4) 0.029(4) -0.012(4) 0.010(3) 0.001(4)
N3 0.024(4) 0.021(5) 0.055(6) -0.016(4) 0.018(4) -0.008(3)
C2 0.020(5) 0.029(6) 0.044(7) 0.014(5) 0.010(4) -0.004(4)
C4 0.028(5) 0.030(5) 0.027(5) 0.004(4) 0.014(4) 0.004(4)
C5 0.030(6) 0.075(10) 0.021(5) 0.003(5) 0.012(5) 0.007(5)
N6 0.021(4) 0.020(4) 0.033(5) 0.012(3) 0.010(4) 0.004(3)
N8 0.028(4) 0.020(4) 0.035(5) 0.012(3) 0.005(4) 0.001(3)
C7 0.032(5) 0.027(5) 0.022(5) -0.007(4) 0.011(4) -0.006(4)
C9 0.028(6) 0.074(9) 0.021(5) -0.007(6) 0.012(4) -0.004(5)
C10 0.019(5) 0.028(6) 0.050(7) -0.019(5) 0.010(5) -0.003(4)

loop_
_atom_type_symbol
_atom_type_description
_atom_type_scat_dispersion_real
_atom_type_scat_dispersion_imag
_atom_type_scat_source
C C 0.0033 0.0016 'International Tables Vol C Tables 4.2.6.8 and 6.1.1.4'
H H 0.0000 0.0000 'International Tables Vol C Tables 4.2.6.8 and 6.1.1.4'
N N 0.0061 0.0033 'International Tables Vol C Tables 4.2.6.8 and 6.1.1.4'
I I -0.4742 1.8119 'International Tables Vol C Tables 4.2.6.8 and 6.1.1.4'

loop_
_geom_angle_atom_site_label_1
_geom_angle_atom_site_label_2
_geom_angle_atom_site_label_3
_geom_angle
C4 N1 C2 110.8(8)
C4 N1 H1 124.6
C2 N1 H1 124.6
C4 N3 C5 108.9(9)
C4 N3 H3 125.5
C5 N3 H3 125.5
C5 C2 N1 106.7(9)
C5 C2 H2 126.7
N1 C2 H2 126.7
N1 C4 N3 107.7(9)
N1 C4 H4 126.1
N3 C4 H4 126.1
C2 C5 N3 105.9(10)
C2 C5 H5 127.1
N3 C5 H5 127.1
C7 N6 C9 109.2(9)
C7 N6 H6 125.4
C9 N6 H6 125.4
C7 N8 C10 109.6(8)
C7 N8 H8 125.2
C10 N8 H8 125.2
N8 C7 N6 108.2(8)
N8 C7 H7 125.9
N6 C7 H7 125.9
C10 C9 N6 107.2(9)
C10 C9 H9 126.4
N6 C9 H9 126.4
C9 C10 N8 105.8(9)
C9 C10 H10 127.1
N8 C10 H10 127.1

loop_
_geom_bond_atom_site_label_1
_geom_bond_atom_site_label_2
_geom_bond_distance
N1 C4 1.311(15)
N1 C2 1.339(13)
N1 H1 0.8600
N3 C4 1.307(13)
N3 C5 1.388(15)
N3 H3 0.8600
C2 C5 1.350(16)
C2 H2 0.9300
C4 H4 0.9300
C5 H5 0.9300
N6 C7 1.311(11)
N6 C9 1.364(14)
N6 H6 0.8600
N8 C7 1.320(13)
N8 C10 1.368(12)
N8 H8 0.8600
C7 H7 0.9300
C9 C10 1.355(16)
C9 H9 0.9300
C10 H10 0.9300

loop_
_geom_hbond_atom_site_label_D
_geom_hbond_atom_site_label_H
_geom_hbond_atom_site_label_A
_geom_hbond_distance_DH
_geom_hbond_distance_HA
_geom_hbond_distance_DA
_geom_hbond_angle_DHA
_geom_hbond_site_symmetry_A
N1 H1 I2 0.86 2.91 3.591(8) 136.9 .
N3 H3 I2 0.86 2.75 3.533(8) 151.5 2_546
N6 H6 I1 0.86 2.83 3.551(8) 143.1 .
N8 H8 I1 0.86 2.83 3.525(8) 139.6 4_565
